data_1567191
loop_
_publ_author_name
'Wang, Yue'
'Li, Er-Qing'
'Duan, Zheng'

_publ_section_title
;
 Ligand-dependent, palladium-catalyzed stereodivergent synthesis of chiral
 tetrahydroquinolines.
;
_journal_issue 27
_journal_name_full 'Chemical science'
_journal_page_first 8131
_journal_page_last 8136
_journal_paper_doi 10.1039/d2sc02771b
_journal_volume 13
_journal_year 2022
_chemical_absolute_configuration ad
_chemical_formula_moiety 'C29 H27 N3 O3'
_chemical_formula_sum 'C29 H27 N3 O3'
_chemical_formula_weight 465.53
_space_group_crystal_system orthorhombic
_space_group_IT_number 19
_space_group_name_Hall 'P 2ac 2ab'
_space_group_name_H-M_alt 'P 21 21 21'
_atom_sites_solution_hydrogens geom
_atom_sites_solution_primary direct
_audit_creation_date 2021-12-02
_audit_creation_method
;
Olex2 1.2
(compiled 2018.05.29 svn.r3508 for OlexSys, GUI svn.r5506)
;
_audit_update_record
;
2022-01-05 deposited with the CCDC.	2022-06-20 downloaded from the CCDC.
;
_cell_angle_alpha 90
_cell_angle_beta 90
_cell_angle_gamma 90
_cell_formula_units_Z 4
_cell_length_a 9.75496(19)
_cell_length_b 13.6686(3)
_cell_length_c 18.7757(4)
_cell_measurement_reflns_used 2614
_cell_measurement_temperature 293(2)
_cell_measurement_theta_max 68.4690
_cell_measurement_theta_min 3.9970
_cell_volume 2503.49(9)
_computing_cell_refinement 'CrysAlisPro 1.171.40.53 (Rigaku OD, 2019)'
_computing_data_collection 'CrysAlisPro 1.171.40.53 (Rigaku OD, 2019)'
_computing_data_reduction 'CrysAlisPro 1.171.40.53 (Rigaku OD, 2019)'
_computing_molecular_graphics 'Olex2 (Dolomanov et al., 2009)'
_computing_publication_material 'Olex2 (Dolomanov et al., 2009)'
_computing_structure_refinement 'ShelXL (Sheldrick, 2015)'
_computing_structure_solution 'ShelXS (Sheldrick, 2008)'
_diffrn_ambient_temperature 293(2)
_diffrn_detector 'CCD plate'
_diffrn_detector_area_resol_mean 16.2312
_diffrn_detector_type Eos
_diffrn_measured_fraction_theta_full 1.000
_diffrn_measured_fraction_theta_max 0.988
_diffrn_measurement_details
;
List of Runs (angles in degrees, time in seconds):

  # Type    Start    End  Width  t~exp~   \w     \q     \k     \f   Frames
#--------------------------------------------------------------------------
  1  \w    -57.00 -32.00   1.00    3.00    --  -33.50 178.00  30.00   25
  2  \w     -6.00  20.00   1.00    3.00    --  -33.50  57.00-120.00   26
  3  \w    -29.00  14.00   1.00    3.00    --  -33.50  37.00-180.00   43
  4  \w    -14.00  30.00   1.00    3.00    --   36.47 -37.00  30.00   44
  5  \w     84.00 110.00   1.00    3.00    --   36.47 178.00-180.00   26
  6  \w     64.00 109.00   1.00    3.00    --   36.47 178.00  90.00   45
  7  \w    -35.00 104.00   1.00    3.00    --   36.47   0.00 -90.00  139
  8  \w     61.00  99.00   1.00   15.00    --  108.00 178.00-180.00   38
  9  \w     39.00 133.00   1.00   15.00    --  108.00 -30.00  60.00   94
 10  \w     57.00 127.00   1.00   15.00    --  108.00 -45.00-180.00   70
 11  \w     51.00  84.00   1.00   15.00    --  108.00 -94.00  30.00   33
 12  \w    125.00 174.00   1.00   15.00    --  108.00 111.00   0.00   49
 13  \w    109.00 161.00   1.00   15.00    --  108.00 111.00  90.00   52
 14  \w     43.00 100.00   1.00   15.00    --  108.00-111.00-120.00   57
 15  \w     39.00 137.00   1.00   15.00    --  108.00 -77.00  60.00   98
;
_diffrn_measurement_device 'four-circle diffractometer'
_diffrn_measurement_device_type 'Xcalibur, Eos, Gemini'
_diffrn_measurement_method '\w scans'
_diffrn_orient_matrix_type 'CrysAlisPro convention (1999,Acta A55,543-557)'
_diffrn_orient_matrix_UB_11 -0.0402127000
_diffrn_orient_matrix_UB_12 -0.0885080000
_diffrn_orient_matrix_UB_13 -0.0463216000
_diffrn_orient_matrix_UB_21 -0.0445231000
_diffrn_orient_matrix_UB_22 -0.0561169000
_diffrn_orient_matrix_UB_23 0.0672647000
_diffrn_orient_matrix_UB_31 -0.1461758000
_diffrn_orient_matrix_UB_32 0.0413824000
_diffrn_orient_matrix_UB_33 -0.0076973000
_diffrn_radiation_monochromator graphite
_diffrn_radiation_probe x-ray
_diffrn_radiation_type CuK\a
_diffrn_radiation_wavelength 1.54184
_diffrn_reflns_av_R_equivalents 0.0319
_diffrn_reflns_av_unetI/netI 0.0437
_diffrn_reflns_Laue_measured_fraction_full 1.000
_diffrn_reflns_Laue_measured_fraction_max 0.988
_diffrn_reflns_limit_h_max 5
_diffrn_reflns_limit_h_min -11
_diffrn_reflns_limit_k_max 16
_diffrn_reflns_limit_k_min -12
_diffrn_reflns_limit_l_max 21
_diffrn_reflns_limit_l_min -22
_diffrn_reflns_number 9409
_diffrn_reflns_point_group_measured_fraction_full 0.999
_diffrn_reflns_point_group_measured_fraction_max 0.977
_diffrn_reflns_theta_full 67.684
_diffrn_reflns_theta_max 70.963
_diffrn_reflns_theta_min 4.000
_diffrn_source 'fine-focus sealed X-ray tube'
_diffrn_source_type 'Enhance (Cu) X-ray Source'
_exptl_absorpt_coefficient_mu 0.648
_exptl_absorpt_correction_T_max 1.00000
_exptl_absorpt_correction_T_min 0.96901
_exptl_absorpt_correction_type multi-scan
_exptl_absorpt_process_details
;
CrysAlisPro 1.171.40.53 (Rigaku Oxford Diffraction, 2019)
Empirical absorption correction using spherical harmonics,
 implemented in SCALE3 ABSPACK scaling algorithm.
;
_exptl_crystal_colour colourless
_exptl_crystal_colour_primary colourless
_exptl_crystal_density_diffrn 1.235
_exptl_crystal_description block
_exptl_crystal_F_000 984
_exptl_crystal_size_max 0.16
_exptl_crystal_size_mid 0.1
_exptl_crystal_size_min 0.09
_refine_diff_density_max 0.131
_refine_diff_density_min -0.130
_refine_diff_density_rms 0.031
_refine_ls_abs_structure_details
;
 Flack x determined using 1281 quotients [(I+)-(I-)]/[(I+)+(I-)]
 (Parsons, Flack and Wagner, Acta Cryst. B69 (2013) 249-259).
;
_refine_ls_abs_structure_Flack 0.3(2)
_refine_ls_extinction_coef 0.0022(4)
_refine_ls_extinction_expression Fc^*^=kFc[1+0.001xFc^2^\l^3^/sin(2\q)]^-1/4^
_refine_ls_extinction_method 'SHELXL-2014/7 (Sheldrick 2014'
_refine_ls_goodness_of_fit_ref 1.025
_refine_ls_hydrogen_treatment constr
_refine_ls_matrix_type full
_refine_ls_number_parameters 320
_refine_ls_number_reflns 4720
_refine_ls_number_restraints 0
_refine_ls_restrained_S_all 1.025
_refine_ls_R_factor_all 0.0622
_refine_ls_R_factor_gt 0.0474
_refine_ls_shift/su_max 0.000
_refine_ls_shift/su_mean 0.000
_refine_ls_structure_factor_coef Fsqd
_refine_ls_weighting_details 'w=1/[\s^2^(Fo^2^)+(0.0656P)^2^] where P=(Fo^2^+2Fc^2^)/3'
_refine_ls_weighting_scheme calc
_refine_ls_wR_factor_gt 0.1211
_refine_ls_wR_factor_ref 0.1354
_reflns_Friedel_coverage 0.746
_reflns_Friedel_fraction_full 0.998
_reflns_Friedel_fraction_max 0.964
_reflns_number_gt 3734
_reflns_number_total 4720
_reflns_threshold_expression 'I > 2\s(I)'
_cod_data_source_file d2sc02771b2.cif
_cod_data_source_block 202111339
_cod_depositor_comments 'Adding full bibliography for 1567188--1567191.cif.'
_cod_original_cell_volume 2503.48(8)
_cod_database_code 1567191
_shelx_shelxl_version_number 2014/7
_chemical_oxdiff_formula C30H3O3N2F3
_chemical_oxdiff_usercomment r
_shelx_space_group_comment
;
The symmetry employed for this shelxl refinement is uniquely defined
by the following loop, which should always be used as a source of
symmetry information in preference to the above space-group names.
They are only intended as comments.
;
_shelx_estimated_absorpt_t_max 0.944
_shelx_estimated_absorpt_t_min 0.903
_reflns_odcompleteness_completeness 99.92
_reflns_odcompleteness_iscentric 1
_reflns_odcompleteness_theta 66.97
_olex2_refinement_description
;
1. Fixed Uiso
 At 1.2 times of:
  All C(H) groups, All C(H,H) groups
 At 1.5 times of:
  All C(H,H,H) groups
2.a Ternary CH refined with riding coordinates:
 C5(H5), C6(H6)
2.b Aromatic/amide H refined with riding coordinates:
 C9(H9), C10(H10), C12(H12), C14(H14), C17(H17), C18(H18), C19(H19), C20(H20),
 C21(H21), C23(H23), C24(H24), C25(H25), C26(H26), C27(H27)
2.c X=CH2 refined with riding coordinates:
 C15(H15A,H15B)
2.d Idealised Me refined as rotating group:
 C4(H4A,H4B,H4C), C13(H13A,H13B,H13C), C29(H29A,H29B,H29C)
;
_olex2_submission_special_instructions 'No special instructions were received'
_oxdiff_exptl_absorpt_empirical_details
;
Empirical correction (ABSPACK) includes:
- Absorption correction using spherical harmonics
- Frame scaling
;
_oxdiff_exptl_absorpt_empirical_full_max 1.042
_oxdiff_exptl_absorpt_empirical_full_min 0.947

loop_
_space_group_symop_operation_xyz
'x, y, z'
'-x+1/2, -y, z+1/2'
'x+1/2, -y+1/2, -z'
'-x, y+1/2, -z+1/2'

loop_
_atom_site_label
_atom_site_type_symbol
_atom_site_fract_x
_atom_site_fract_y
_atom_site_fract_z
_atom_site_U_iso_or_equiv
_atom_site_adp_type
_atom_site_occupancy
_atom_site_site_symmetry_order
_atom_site_calc_flag
_atom_site_refinement_flags_posn
_atom_site_refinement_flags_adp
_atom_site_refinement_flags_occupancy
_atom_site_disorder_assembly
_atom_site_disorder_group
O1 O 0.4517(3) 0.52977(18) 0.33138(15) 0.0770(8) Uani 1 1 d . . . . .
O2 O 0.3665(3) 0.6443(3) 0.09178(15) 0.0847(9) Uani 1 1 d . . . . .
O3 O 0.1786(3) 0.7398(3) 0.09086(15) 0.0814(8) Uani 1 1 d . . . . .
N1 N 0.5758(4) 0.6505(2) 0.38742(16) 0.0645(7) Uani 1 1 d . . . . .
N2 N 0.5854(3) 0.7536(2) 0.38517(16) 0.0632(7) Uani 1 1 d . . . . .
N3 N 0.3186(3) 0.7424(2) 0.18639(14) 0.0587(7) Uani 1 1 d . . . . .
C1 C 0.4794(4) 0.6150(3) 0.34207(19) 0.0618(8) Uani 1 1 d . . . . .
C2 C 0.4128(4) 0.7032(3) 0.30737(17) 0.0564(7) Uani 1 1 d . . . . .
C3 C 0.4956(4) 0.7851(2) 0.34114(17) 0.0575(7) Uani 1 1 d . . . . .
C4 C 0.4784(4) 0.8921(3) 0.3296(2) 0.0665(9) Uani 1 1 d . . . . .
H4A H 0.3875 0.9113 0.3433 0.100 Uiso 1 1 calc GR . . . .
H4B H 0.4924 0.9070 0.2801 0.100 Uiso 1 1 calc GR . . . .
H4C H 0.5442 0.9271 0.3578 0.100 Uiso 1 1 calc GR . . . .
C5 C 0.4266(3) 0.6906(2) 0.22557(16) 0.0554(7) Uani 1 1 d . . . . .
H5 H 0.4135 0.6208 0.2158 0.066 Uiso 1 1 calc R . . . .
C6 C 0.2572(4) 0.7040(3) 0.32910(18) 0.0644(9) Uani 1 1 d . . . . .
H6 H 0.2164 0.6423 0.3131 0.077 Uiso 1 1 calc R . . . .
C7 C 0.1855(3) 0.7860(3) 0.29074(19) 0.0626(8) Uani 1 1 d . . . . .
C8 C 0.2251(3) 0.8074(3) 0.22176(19) 0.0584(8) Uani 1 1 d . . . . .
C9 C 0.1742(4) 0.8900(3) 0.1882(2) 0.0669(9) Uani 1 1 d . . . . .
H9 H 0.2077 0.9086 0.1439 0.080 Uiso 1 1 calc R . . . .
C10 C 0.0724(4) 0.9449(3) 0.2215(2) 0.0761(11) Uani 1 1 d . . . . .
H10 H 0.0366 0.9993 0.1982 0.091 Uiso 1 1 calc R . . . .
C11 C 0.0234(4) 0.9210(3) 0.2878(3) 0.0775(11) Uani 1 1 d . . . . .
C12 C 0.0851(4) 0.8430(3) 0.3227(2) 0.0745(11) Uani 1 1 d . . . . .
H12 H 0.0582 0.8284 0.3690 0.089 Uiso 1 1 calc R . . . .
C13 C -0.0948(6) 0.9752(4) 0.3217(4) 0.1070(18) Uani 1 1 d . . . . .
H13A H -0.0702 0.9942 0.3692 0.161 Uiso 1 1 calc GR . . . .
H13B H -0.1738 0.9333 0.3233 0.161 Uiso 1 1 calc GR . . . .
H13C H -0.1156 1.0324 0.2941 0.161 Uiso 1 1 calc GR . . . .
C14 C 0.2456(4) 0.7080(4) 0.4096(2) 0.0797(11) Uani 1 1 d . . . . .
H14 H 0.2541 0.7689 0.4311 0.096 Uiso 1 1 calc R . . . .
C15 C 0.2247(6) 0.6329(5) 0.4509(3) 0.1086(19) Uani 1 1 d . . . . .
H15A H 0.2157 0.5707 0.4314 0.130 Uiso 1 1 calc R . . . .
H15B H 0.2189 0.6416 0.4999 0.130 Uiso 1 1 calc R . . . .
C16 C 0.5713(3) 0.7159(2) 0.20054(16) 0.0524(7) Uani 1 1 d . . . . .
C17 C 0.6013(4) 0.8065(3) 0.17159(18) 0.0588(8) Uani 1 1 d . . . . .
H17 H 0.5318 0.8518 0.1638 0.071 Uiso 1 1 calc R . . . .
C18 C 0.7355(4) 0.8292(3) 0.1542(2) 0.0693(10) Uani 1 1 d . . . . .
H18 H 0.7559 0.8902 0.1350 0.083 Uiso 1 1 calc R . . . .
C19 C 0.8388(4) 0.7628(3) 0.1650(2) 0.0773(11) Uani 1 1 d . . . . .
H19 H 0.9288 0.7788 0.1535 0.093 Uiso 1 1 calc R . . . .
C20 C 0.8085(4) 0.6729(4) 0.1929(3) 0.0818(12) Uani 1 1 d . . . . .
H20 H 0.8783 0.6276 0.2000 0.098 Uiso 1 1 calc R . . . .
C21 C 0.6747(4) 0.6487(3) 0.2106(2) 0.0682(9) Uani 1 1 d . . . . .
H21 H 0.6549 0.5872 0.2291 0.082 Uiso 1 1 calc R . . . .
C22 C 0.6626(4) 0.5959(3) 0.4324(2) 0.0677(9) Uani 1 1 d . . . . .
C23 C 0.7971(5) 0.6187(4) 0.4391(3) 0.0881(13) Uani 1 1 d . . . . .
H23 H 0.8339 0.6714 0.4143 0.106 Uiso 1 1 calc R . . . .
C24 C 0.8804(6) 0.5618(5) 0.4838(3) 0.1057(18) Uani 1 1 d . . . . .
H24 H 0.9723 0.5782 0.4896 0.127 Uiso 1 1 calc R . . . .
C25 C 0.8287(7) 0.4834(5) 0.5186(3) 0.1064(18) Uani 1 1 d . . . . .
H25 H 0.8853 0.4453 0.5472 0.128 Uiso 1 1 calc R . . . .
C26 C 0.6941(7) 0.4607(5) 0.5116(3) 0.1059(17) Uani 1 1 d . . . . .
H26 H 0.6584 0.4069 0.5356 0.127 Uiso 1 1 calc R . . . .
C27 C 0.6097(6) 0.5171(4) 0.4691(3) 0.0898(14) Uani 1 1 d . . . . .
H27 H 0.5171 0.5018 0.4652 0.108 Uiso 1 1 calc R . . . .
C28 C 0.2934(3) 0.7034(3) 0.11994(19) 0.0648(9) Uani 1 1 d . . . . .
C29 C 0.1497(6) 0.7057(4) 0.0199(2) 0.1030(17) Uani 1 1 d . . . . .
H29A H 0.2270 0.7186 -0.0103 0.154 Uiso 1 1 calc GR . . . .
H29B H 0.0705 0.7391 0.0017 0.154 Uiso 1 1 calc GR . . . .
H29C H 0.1322 0.6366 0.0210 0.154 Uiso 1 1 calc GR . . . .

loop_
_atom_site_aniso_label
_atom_site_aniso_U_11
_atom_site_aniso_U_22
_atom_site_aniso_U_33
_atom_site_aniso_U_23
_atom_site_aniso_U_13
_atom_site_aniso_U_12
O1 0.102(2) 0.0509(13) 0.0787(17) -0.0027(12) -0.0044(16) -0.0150(13)
O2 0.0801(18) 0.109(2) 0.0647(15) -0.0358(16) 0.0017(13) 0.0079(17)
O3 0.0687(15) 0.113(2) 0.0623(14) -0.0221(15) -0.0116(12) 0.0020(17)
N1 0.0747(18) 0.0587(15) 0.0601(16) -0.0021(13) -0.0054(14) -0.0090(15)
N2 0.0725(18) 0.0608(15) 0.0564(15) -0.0078(13) -0.0001(14) -0.0140(15)
N3 0.0529(14) 0.0728(17) 0.0503(14) -0.0111(13) 0.0018(11) -0.0055(14)
C1 0.072(2) 0.0583(18) 0.0555(18) -0.0037(15) 0.0053(16) -0.0105(17)
C2 0.0645(18) 0.0533(16) 0.0513(16) -0.0080(14) 0.0037(14) -0.0097(16)
C3 0.0662(19) 0.0575(16) 0.0489(15) -0.0101(14) 0.0074(15) -0.0110(16)
C4 0.079(2) 0.0583(19) 0.062(2) -0.0128(16) 0.0059(17) -0.0092(18)
C5 0.0612(18) 0.0545(17) 0.0504(16) -0.0101(13) 0.0012(14) -0.0035(15)
C6 0.066(2) 0.068(2) 0.0589(18) -0.0130(17) 0.0105(16) -0.0202(19)
C7 0.0536(17) 0.071(2) 0.0631(18) -0.0153(17) 0.0052(15) -0.0101(17)
C8 0.0474(15) 0.068(2) 0.0601(18) -0.0146(16) -0.0004(13) -0.0077(15)
C9 0.0569(19) 0.076(2) 0.068(2) -0.0075(18) -0.0037(17) -0.0063(18)
C10 0.062(2) 0.075(2) 0.092(3) -0.014(2) -0.007(2) 0.0022(19)
C11 0.058(2) 0.083(3) 0.092(3) -0.025(2) 0.005(2) -0.001(2)
C12 0.063(2) 0.090(3) 0.070(2) -0.022(2) 0.0164(18) -0.014(2)
C13 0.075(3) 0.114(4) 0.132(5) -0.029(4) 0.022(3) 0.011(3)
C14 0.080(3) 0.097(3) 0.062(2) -0.008(2) 0.0146(18) -0.018(3)
C15 0.126(4) 0.125(5) 0.075(3) 0.013(3) 0.039(3) -0.007(4)
C16 0.0564(17) 0.0526(16) 0.0482(15) -0.0125(13) 0.0015(13) 0.0001(14)
C17 0.0607(18) 0.0573(17) 0.0584(17) -0.0065(15) 0.0044(14) 0.0000(15)
C18 0.072(2) 0.065(2) 0.071(2) -0.0100(17) 0.0138(18) -0.0135(18)
C19 0.0532(18) 0.089(3) 0.090(3) -0.020(2) 0.0094(18) -0.004(2)
C20 0.063(2) 0.084(3) 0.098(3) -0.004(2) 0.002(2) 0.017(2)
C21 0.069(2) 0.0583(19) 0.078(2) -0.0051(17) 0.0040(19) 0.0039(18)
C22 0.073(2) 0.075(2) 0.0551(18) -0.0064(17) -0.0017(17) 0.000(2)
C23 0.081(3) 0.106(3) 0.078(3) -0.006(3) -0.011(2) -0.011(3)
C24 0.082(3) 0.135(5) 0.101(4) -0.021(4) -0.022(3) 0.002(3)
C25 0.123(5) 0.109(4) 0.087(3) -0.018(3) -0.032(3) 0.028(4)
C26 0.123(5) 0.105(4) 0.090(3) 0.021(3) -0.015(3) 0.006(4)
C27 0.087(3) 0.098(3) 0.084(3) 0.023(3) 0.002(2) 0.006(3)
C28 0.0560(19) 0.084(2) 0.0547(17) -0.0138(19) 0.0051(15) -0.0105(18)
C29 0.108(4) 0.132(4) 0.069(2) -0.025(3) -0.024(2) -0.019(4)

loop_
_atom_type_symbol
_atom_type_description
_atom_type_scat_dispersion_real
_atom_type_scat_dispersion_imag
_atom_type_scat_source
C C 0.0181 0.0091 'International Tables Vol C Tables 4.2.6.8 and 6.1.1.4'
H H 0.0000 0.0000 'International Tables Vol C Tables 4.2.6.8 and 6.1.1.4'
N N 0.0311 0.0180 'International Tables Vol C Tables 4.2.6.8 and 6.1.1.4'
O O 0.0492 0.0322 'International Tables Vol C Tables 4.2.6.8 and 6.1.1.4'

loop_
_geom_angle_atom_site_label_1
_geom_angle_atom_site_label_2
_geom_angle_atom_site_label_3
_geom_angle
_geom_angle_site_symmetry_1
_geom_angle_site_symmetry_3
_geom_angle_publ_flag
C28 O3 C29 114.8(4) . . ?
C1 N1 N2 112.5(3) . . ?
C1 N1 C22 127.0(3) . . ?
C22 N1 N2 120.4(3) . . ?
C3 N2 N1 108.0(3) . . ?
C8 N3 C5 121.5(3) . . ?
C28 N3 C5 113.2(3) . . ?
C28 N3 C8 123.0(3) . . ?
O1 C1 N1 127.0(4) . . ?
O1 C1 C2 126.7(4) . . ?
N1 C1 C2 106.4(3) . . ?
C1 C2 C3 100.3(3) . . ?
C1 C2 C5 107.5(3) . . ?
C1 C2 C6 107.9(3) . . ?
C3 C2 C5 116.7(3) . . ?
C3 C2 C6 113.5(3) . . ?
C5 C2 C6 110.0(3) . . ?
N2 C3 C2 112.7(3) . . ?
N2 C3 C4 120.2(3) . . ?
C4 C3 C2 127.1(3) . . ?
C3 C4 H4A 109.5 . . ?
C3 C4 H4B 109.5 . . ?
C3 C4 H4C 109.5 . . ?
H4A C4 H4B 109.5 . . ?
H4A C4 H4C 109.5 . . ?
H4B C4 H4C 109.5 . . ?
N3 C5 C2 112.4(3) . . ?
N3 C5 H5 106.4 . . ?
N3 C5 C16 113.5(3) . . ?
C2 C5 H5 106.4 . . ?
C16 C5 C2 111.1(3) . . ?
C16 C5 H5 106.4 . . ?
C2 C6 H6 107.8 . . ?
C7 C6 C2 109.3(3) . . ?
C7 C6 H6 107.8 . . ?
C7 C6 C14 114.6(3) . . ?
C14 C6 C2 109.3(3) . . ?
C14 C6 H6 107.8 . . ?
C8 C7 C6 118.5(3) . . ?
C8 C7 C12 118.8(4) . . ?
C12 C7 C6 122.7(4) . . ?
C7 C8 N3 118.6(3) . . ?
C7 C8 C9 119.9(3) . . ?
C9 C8 N3 121.4(3) . . ?
C8 C9 H9 120.3 . . ?
C8 C9 C10 119.4(4) . . ?
C10 C9 H9 120.3 . . ?
C9 C10 H10 119.1 . . ?
C11 C10 C9 121.8(4) . . ?
C11 C10 H10 119.1 . . ?
C10 C11 C12 117.3(4) . . ?
C10 C11 C13 122.0(5) . . ?
C12 C11 C13 120.6(5) . . ?
C7 C12 H12 118.9 . . ?
C11 C12 C7 122.3(4) . . ?
C11 C12 H12 118.9 . . ?
C11 C13 H13A 109.5 . . ?
C11 C13 H13B 109.5 . . ?
C11 C13 H13C 109.5 . . ?
H13A C13 H13B 109.5 . . ?
H13A C13 H13C 109.5 . . ?
H13B C13 H13C 109.5 . . ?
C6 C14 H14 117.4 . . ?
C15 C14 C6 125.3(5) . . ?
C15 C14 H14 117.4 . . ?
C14 C15 H15A 120.0 . . ?
C14 C15 H15B 120.0 . . ?
H15A C15 H15B 120.0 . . ?
C17 C16 C5 121.3(3) . . ?
C21 C16 C5 118.9(3) . . ?
C21 C16 C17 119.7(3) . . ?
C16 C17 H17 120.2 . . ?
C16 C17 C18 119.6(3) . . ?
C18 C17 H17 120.2 . . ?
C17 C18 H18 119.6 . . ?
C19 C18 C17 120.7(4) . . ?
C19 C18 H18 119.6 . . ?
C18 C19 H19 120.2 . . ?
C20 C19 C18 119.5(4) . . ?
C20 C19 H19 120.2 . . ?
C19 C20 H20 119.7 . . ?
C19 C20 C21 120.6(4) . . ?
C21 C20 H20 119.7 . . ?
C16 C21 C20 119.8(4) . . ?
C16 C21 H21 120.1 . . ?
C20 C21 H21 120.1 . . ?
C23 C22 N1 121.0(4) . . ?
C23 C22 C27 119.7(4) . . ?
C27 C22 N1 119.3(4) . . ?
C22 C23 H23 120.4 . . ?
C22 C23 C24 119.2(5) . . ?
C24 C23 H23 120.4 . . ?
C23 C24 H24 119.6 . . ?
C25 C24 C23 120.8(5) . . ?
C25 C24 H24 119.6 . . ?
C24 C25 H25 120.2 . . ?
C24 C25 C26 119.7(6) . . ?
C26 C25 H25 120.2 . . ?
C25 C26 H26 119.8 . . ?
C25 C26 C27 120.4(6) . . ?
C27 C26 H26 119.8 . . ?
C22 C27 C26 120.1(5) . . ?
C22 C27 H27 120.0 . . ?
C26 C27 H27 120.0 . . ?
O2 C28 O3 124.5(3) . . ?
O2 C28 N3 123.6(4) . . ?
O3 C28 N3 111.9(3) . . ?
O3 C29 H29A 109.5 . . ?
O3 C29 H29B 109.5 . . ?
O3 C29 H29C 109.5 . . ?
H29A C29 H29B 109.5 . . ?
H29A C29 H29C 109.5 . . ?
H29B C29 H29C 109.5 . . ?

loop_
_geom_bond_atom_site_label_1
_geom_bond_atom_site_label_2
_geom_bond_distance
_geom_bond_site_symmetry_2
_geom_bond_publ_flag
O1 C1 1.213(4) . ?
O2 C28 1.200(5) . ?
O3 C28 1.342(5) . ?
O3 C29 1.439(5) . ?
N1 N2 1.413(4) . ?
N1 C1 1.359(5) . ?
N1 C22 1.410(5) . ?
N2 C3 1.279(5) . ?
N3 C5 1.467(5) . ?
N3 C8 1.436(4) . ?
N3 C28 1.379(4) . ?
C1 C2 1.516(5) . ?
C2 C3 1.520(4) . ?
C2 C5 1.551(4) . ?
C2 C6 1.572(5) . ?
C3 C4 1.488(5) . ?
C4 H4A 0.9600 . ?
C4 H4B 0.9600 . ?
C4 H4C 0.9600 . ?
C5 H5 0.9800 . ?
C5 C16 1.528(5) . ?
C6 H6 0.9800 . ?
C6 C7 1.504(6) . ?
C6 C14 1.516(5) . ?
C7 C8 1.383(5) . ?
C7 C12 1.388(5) . ?
C8 C9 1.384(5) . ?
C9 H9 0.9300 . ?
C9 C10 1.393(6) . ?
C10 H10 0.9300 . ?
C10 C11 1.374(7) . ?
C11 C12 1.388(7) . ?
C11 C13 1.511(6) . ?
C12 H12 0.9300 . ?
C13 H13A 0.9600 . ?
C13 H13B 0.9600 . ?
C13 H13C 0.9600 . ?
C14 H14 0.9300 . ?
C14 C15 1.302(7) . ?
C15 H15A 0.9300 . ?
C15 H15B 0.9300 . ?
C16 C17 1.383(5) . ?
C16 C21 1.378(5) . ?
C17 H17 0.9300 . ?
C17 C18 1.385(5) . ?
C18 H18 0.9300 . ?
C18 C19 1.371(6) . ?
C19 H19 0.9300 . ?
C19 C20 1.368(6) . ?
C20 H20 0.9300 . ?
C20 C21 1.387(6) . ?
C21 H21 0.9300 . ?
C22 C23 1.355(6) . ?
C22 C27 1.379(6) . ?
C23 H23 0.9300 . ?
C23 C24 1.404(8) . ?
C24 H24 0.9300 . ?
C24 C25 1.353(9) . ?
C25 H25 0.9300 . ?
C25 C26 1.356(9) . ?
C26 H26 0.9300 . ?
C26 C27 1.381(7) . ?
C27 H27 0.9300 . ?
C29 H29A 0.9600 . ?
C29 H29B 0.9600 . ?
C29 H29C 0.9600 . ?

loop_
_geom_torsion_atom_site_label_1
_geom_torsion_atom_site_label_2
_geom_torsion_atom_site_label_3
_geom_torsion_atom_site_label_4
_geom_torsion
_geom_torsion_site_symmetry_1
_geom_torsion_site_symmetry_2
_geom_torsion_site_symmetry_3
_geom_torsion_site_symmetry_4
_geom_torsion_publ_flag
O1 C1 C2 C3 -178.1(4) . . . . ?
O1 C1 C2 C5 -55.8(5) . . . . ?
O1 C1 C2 C6 62.8(5) . . . . ?
N1 N2 C3 C2 -0.3(4) . . . . ?
N1 N2 C3 C4 177.9(3) . . . . ?
N1 C1 C2 C3 1.9(3) . . . . ?
N1 C1 C2 C5 124.3(3) . . . . ?
N1 C1 C2 C6 -117.2(3) . . . . ?
N1 C22 C23 C24 -179.3(4) . . . . ?
N1 C22 C27 C26 177.9(5) . . . . ?
N2 N1 C1 O1 177.8(4) . . . . ?
N2 N1 C1 C2 -2.3(4) . . . . ?
N2 N1 C22 C23 -41.7(6) . . . . ?
N2 N1 C22 C27 139.4(4) . . . . ?
N3 C5 C16 C17 29.0(4) . . . . ?
N3 C5 C16 C21 -154.3(3) . . . . ?
N3 C8 C9 C10 172.9(3) . . . . ?
C1 N1 N2 C3 1.7(4) . . . . ?
C1 N1 C22 C23 137.0(4) . . . . ?
C1 N1 C22 C27 -41.8(6) . . . . ?
C1 C2 C3 N2 -1.0(4) . . . . ?
C1 C2 C3 C4 -179.0(3) . . . . ?
C1 C2 C5 N3 154.0(3) . . . . ?
C1 C2 C5 C16 -77.6(3) . . . . ?
C1 C2 C6 C7 -175.4(3) . . . . ?
C1 C2 C6 C14 58.4(4) . . . . ?
C2 C5 C16 C17 -98.8(4) . . . . ?
C2 C5 C16 C21 77.9(4) . . . . ?
C2 C6 C7 C8 36.3(4) . . . . ?
C2 C6 C7 C12 -141.2(3) . . . . ?
C2 C6 C14 C15 -98.1(6) . . . . ?
C3 C2 C5 N3 -94.4(4) . . . . ?
C3 C2 C5 C16 34.0(4) . . . . ?
C3 C2 C6 C7 74.3(3) . . . . ?
C3 C2 C6 C14 -51.8(4) . . . . ?
C5 N3 C8 C7 -33.7(5) . . . . ?
C5 N3 C8 C9 146.5(3) . . . . ?
C5 N3 C28 O2 -11.9(5) . . . . ?
C5 N3 C28 O3 168.4(3) . . . . ?
C5 C2 C3 N2 -116.7(4) . . . . ?
C5 C2 C3 C4 65.4(5) . . . . ?
C5 C2 C6 C7 -58.5(4) . . . . ?
C5 C2 C6 C14 175.4(3) . . . . ?
C5 C16 C17 C18 175.4(3) . . . . ?
C5 C16 C21 C20 -175.4(4) . . . . ?
C6 C2 C3 N2 113.9(3) . . . . ?
C6 C2 C3 C4 -64.1(5) . . . . ?
C6 C2 C5 N3 36.7(4) . . . . ?
C6 C2 C5 C16 165.2(3) . . . . ?
C6 C7 C8 N3 8.6(5) . . . . ?
C6 C7 C8 C9 -171.6(3) . . . . ?
C6 C7 C12 C11 177.3(3) . . . . ?
C7 C6 C14 C15 138.8(5) . . . . ?
C7 C8 C9 C10 -6.8(5) . . . . ?
C8 N3 C5 C2 8.0(4) . . . . ?
C8 N3 C5 C16 -119.1(3) . . . . ?
C8 N3 C28 O2 -175.1(4) . . . . ?
C8 N3 C28 O3 5.2(5) . . . . ?
C8 C7 C12 C11 -0.2(6) . . . . ?
C8 C9 C10 C11 1.8(6) . . . . ?
C9 C10 C11 C12 3.8(6) . . . . ?
C9 C10 C11 C13 -174.9(4) . . . . ?
C10 C11 C12 C7 -4.6(6) . . . . ?
C12 C7 C8 N3 -173.8(3) . . . . ?
C12 C7 C8 C9 6.0(5) . . . . ?
C13 C11 C12 C7 174.1(4) . . . . ?
C14 C6 C7 C8 159.4(3) . . . . ?
C14 C6 C7 C12 -18.2(5) . . . . ?
C16 C17 C18 C19 0.4(6) . . . . ?
C17 C16 C21 C20 1.3(6) . . . . ?
C17 C18 C19 C20 0.4(7) . . . . ?
C18 C19 C20 C21 -0.4(7) . . . . ?
C19 C20 C21 C16 -0.5(7) . . . . ?
C21 C16 C17 C18 -1.2(5) . . . . ?
C22 N1 N2 C3 -179.4(3) . . . . ?
C22 N1 C1 O1 -1.1(7) . . . . ?
C22 N1 C1 C2 178.9(3) . . . . ?
C22 C23 C24 C25 1.8(8) . . . . ?
C23 C22 C27 C26 -1.0(8) . . . . ?
C23 C24 C25 C26 -1.6(9) . . . . ?
C24 C25 C26 C27 0.1(10) . . . . ?
C25 C26 C27 C22 1.2(9) . . . . ?
C27 C22 C23 C24 -0.5(7) . . . . ?
C28 N3 C5 C2 -155.5(3) . . . . ?
C28 N3 C5 C16 77.4(4) . . . . ?
C28 N3 C8 C7 128.1(4) . . . . ?
C28 N3 C8 C9 -51.7(5) . . . . ?
C29 O3 C28 O2 -2.6(6) . . . . ?
C29 O3 C28 N3 177.1(4) . . . . ?
